data_7241958
loop_
_publ_author_name
'Z\'abransk\'y, Martin'
'Alves, Paula C.'
'Bravo, Catarina'
'Duarte, M. Teresa'
'Andr\'e, V\^ania'

_publ_section_title
;
 From pipemidic acid molecular salts to metal complexes and BioMOFs using
 mechanochemistry
;
_journal_issue 5
_journal_name_full CrystEngComm
_journal_page_first 1099
_journal_page_last 1109
_journal_paper_doi 10.1039/D0CE01533D
_journal_volume 23
_journal_year 2021
_chemical_absolute_configuration ad
_chemical_formula_moiety 'C14 H18 N5 O3, C10 H15 O4 S'
_chemical_formula_sum 'C24 H33 N5 O7 S'
_chemical_formula_weight 535.61
_space_group_crystal_system orthorhombic
_space_group_IT_number 19
_space_group_name_Hall 'P 2ac 2ab'
_space_group_name_H-M_alt 'P 21 21 21'
_atom_sites_solution_hydrogens mixed
_atom_sites_solution_primary direct
_atom_sites_solution_secondary difmap
_audit_creation_method SHELXL-2018/3
_audit_update_record
;
2020-09-14 deposited with the CCDC.	2020-12-18 downloaded from the CCDC.
;
_cell_angle_alpha 90
_cell_angle_beta 90
_cell_angle_gamma 90
_cell_formula_units_Z 4
_cell_length_a 6.7095(4)
_cell_length_b 11.8584(6)
_cell_length_c 30.4373(15)
_cell_measurement_reflns_used 961
_cell_measurement_temperature 296(2)
_cell_measurement_theta_max 21.93
_cell_measurement_theta_min 3.18
_cell_volume 2421.7(2)
_computing_cell_refinement 'Bruker SAINT'
_computing_data_collection 'Bruker APEX2'
_computing_data_reduction 'Bruker SAINT'
_computing_molecular_graphics 'PLATON (Spek, 2016)'
_computing_publication_material 'PLATON (Spek, 2016)'
_computing_structure_refinement 'SHELXL-2018/3 (Sheldrick, 2018)'
_computing_structure_solution 'SHELXS-2013/1 (Sheldrick, 2013)'
_diffrn_ambient_temperature 296(2)
_diffrn_measured_fraction_theta_full 0.998
_diffrn_measured_fraction_theta_max 0.998
_diffrn_measurement_device_type 'Bruker APEX-II CCD'
_diffrn_measurement_method '\f and \w scans'
_diffrn_radiation_type MoK\a
_diffrn_radiation_wavelength 0.71073
_diffrn_reflns_av_R_equivalents 0.0905
_diffrn_reflns_av_unetI/netI 0.1341
_diffrn_reflns_Laue_measured_fraction_full 0.998
_diffrn_reflns_Laue_measured_fraction_max 0.998
_diffrn_reflns_limit_h_max 8
_diffrn_reflns_limit_h_min -6
_diffrn_reflns_limit_k_max 15
_diffrn_reflns_limit_k_min -13
_diffrn_reflns_limit_l_max 39
_diffrn_reflns_limit_l_min -36
_diffrn_reflns_number 12850
_diffrn_reflns_point_group_measured_fraction_full 0.994
_diffrn_reflns_point_group_measured_fraction_max 0.985
_diffrn_reflns_theta_full 25.242
_diffrn_reflns_theta_max 27.471
_diffrn_reflns_theta_min 3.109
_diffrn_source 'fine-focus sealed tube'
_exptl_absorpt_coefficient_mu 0.191
_exptl_absorpt_correction_T_max 0.996
_exptl_absorpt_correction_T_min 0.869
_exptl_absorpt_correction_type multi-scan
_exptl_absorpt_process_details 'SADABS (Bruker,2005)'
_exptl_crystal_colour colourless
_exptl_crystal_density_diffrn 1.469
_exptl_crystal_density_meas ?
_exptl_crystal_density_method 'not measured'
_exptl_crystal_description bar
_exptl_crystal_F_000 1136
_exptl_crystal_size_max 0.40
_exptl_crystal_size_mid 0.06
_exptl_crystal_size_min 0.02
_exptl_transmission_factor_max 0.746
_exptl_transmission_factor_min 0.651
_refine_diff_density_max 0.367
_refine_diff_density_min -0.353
_refine_diff_density_rms 0.078
_refine_ls_abs_structure_details
;
 Flack x determined using 991 quotients [(I+)-(I-)]/[(I+)+(I-)]
 (Parsons, Flack and Wagner, Acta Cryst. B69 (2013) 249-259).
;
_refine_ls_abs_structure_Flack 0.27(13)
_refine_ls_extinction_method none
_refine_ls_goodness_of_fit_ref 0.957
_refine_ls_hydrogen_treatment mixed
_refine_ls_matrix_type full
_refine_ls_number_parameters 366
_refine_ls_number_reflns 5472
_refine_ls_number_restraints 0
_refine_ls_restrained_S_all 0.957
_refine_ls_R_factor_all 0.1178
_refine_ls_R_factor_gt 0.0607
_refine_ls_shift/su_max 0.000
_refine_ls_shift/su_mean 0.000
_refine_ls_structure_factor_coef Fsqd
_refine_ls_weighting_details 'w=1/[\s^2^(Fo^2^)+(0.0445P)^2^] where P=(Fo^2^+2Fc^2^)/3'
_refine_ls_weighting_scheme calc
_refine_ls_wR_factor_gt 0.1155
_refine_ls_wR_factor_ref 0.1310
_reflns_Friedel_coverage 0.719
_reflns_Friedel_fraction_full 0.989
_reflns_Friedel_fraction_max 0.967
_reflns_number_gt 3484
_reflns_number_total 5472
_reflns_threshold_expression 'I > 2\s(I)'
_cod_data_source_file d0ce01533d2.cif
_cod_data_source_block 190227im_mz_mz030_water_0m
_cod_depositor_comments
;
The following automatic conversions were performed:

data item '_exptl_crystal_density_meas' value 'not measured' was
changed to '?' -- the value is perceived as not measured.

Automatic conversion script
Id: cif_fix_values 7556 2019-12-06 15:28:31Z antanas 

 Adding full bibliography for 7241957--7241962.cif.
;
_cod_database_code 7241958
_shelx_shelxl_version_number 2018/3
_shelx_space_group_comment
;
The symmetry employed for this shelxl refinement is uniquely defined
by the following loop, which should always be used as a source of
symmetry information in preference to the above space-group names.
They are only intended as comments.
;
_shelx_estimated_absorpt_t_min 0.986
_shelx_estimated_absorpt_t_max 0.996

loop_
_space_group_symop_operation_xyz
'x, y, z'
'-x+1/2, -y, z+1/2'
'x+1/2, -y+1/2, -z'
'-x, y+1/2, -z+1/2'

loop_
_atom_site_label
_atom_site_type_symbol
_atom_site_fract_x
_atom_site_fract_y
_atom_site_fract_z
_atom_site_U_iso_or_equiv
_atom_site_adp_type
_atom_site_occupancy
_atom_site_site_symmetry_order
_atom_site_calc_flag
_atom_site_refinement_flags_posn
_atom_site_refinement_flags_adp
_atom_site_refinement_flags_occupancy
_atom_site_disorder_assembly
_atom_site_disorder_group
H1 H 0.180(10) 0.069(5) -0.082(2) 0.05(2) Uiso 1 1 d . . . . .
H2 H 0.141(9) 0.814(4) 0.1230(18) 0.024(16) Uiso 1 1 d . . . . .
H4 H -0.073(9) 0.810(5) 0.1216(18) 0.022(17) Uiso 1 1 d . . . . .
C1 C 0.1953(8) 0.2073(4) -0.03520(16) 0.0150(11) Uani 1 1 d . . . . .
C2 C 0.2091(8) 0.1046(4) -0.01052(15) 0.0148(10) Uani 1 1 d . . . . .
C3 C 0.2285(7) 0.1076(4) 0.03410(15) 0.0153(11) Uani 1 1 d . . . . .
H3 H 0.239632 0.039228 0.048894 0.012(13) Uiso 1 1 calc R . . . .
C4 C 0.2052(8) 0.4975(4) 0.04033(16) 0.0142(11) Uani 1 1 d . . . . .
C5 C 0.2028(8) 0.4180(4) -0.02778(16) 0.0157(11) Uani 1 1 d . . . . .
H5 H 0.202231 0.424327 -0.058234 0.011(13) Uiso 1 1 calc R . . . .
C6 C 0.2030(8) 0.3096(4) -0.00937(16) 0.0128(11) Uani 1 1 d . . . . .
C7 C 0.2157(7) 0.3069(4) 0.03686(15) 0.0117(11) Uani 1 1 d . . . . .
C8 C 0.2047(8) -0.0076(4) -0.03287(17) 0.0174(12) Uani 1 1 d . . . . .
C9 C 0.2540(8) 0.1966(4) 0.10647(15) 0.0171(12) Uani 1 1 d . . . . .
H6 H 0.323631 0.263209 0.116804 0.019(14) Uiso 1 1 calc R . . . .
H7 H 0.333950 0.131272 0.114029 0.035(17) Uiso 1 1 calc R . . . .
C10 C 0.0562(10) 0.1885(6) 0.12924(18) 0.0407(17) Uani 1 1 d . . . . .
H8 H 0.076604 0.184688 0.160425 0.022(14) Uiso 1 1 calc R . . . .
H9 H -0.022485 0.253748 0.122323 0.06(2) Uiso 1 1 calc R . . . .
H10 H -0.012170 0.121870 0.119549 0.07(3) Uiso 1 1 calc R . . . .
C11 C 0.1916(9) 0.7049(4) 0.04443(17) 0.0184(12) Uani 1 1 d . . . . .
H11 H 0.177740 0.698510 0.012806 0.022 Uiso 1 1 calc R U . . .
H12 H 0.316316 0.743103 0.050638 0.022 Uiso 1 1 calc R U . . .
C12 C 0.0200(8) 0.7725(4) 0.06290(15) 0.0162(12) Uani 1 1 d . . . . .
H13 H 0.023971 0.848401 0.051100 0.019 Uiso 1 1 calc R U . . .
H14 H -0.104988 0.738188 0.054015 0.019 Uiso 1 1 calc R U . . .
C13 C 0.2013(8) 0.5929(4) 0.11201(15) 0.0194(12) Uani 1 1 d . . . . .
H16 H 0.326349 0.625653 0.121662 0.023 Uiso 1 1 calc R U . . .
H15 H 0.195049 0.516036 0.122785 0.023 Uiso 1 1 calc R U . . .
C14 C 0.0292(9) 0.6602(4) 0.13070(16) 0.0194(12) Uani 1 1 d . . . . .
H18 H -0.095687 0.623140 0.123650 0.023 Uiso 1 1 calc R U . . .
H17 H 0.040942 0.664077 0.162425 0.023 Uiso 1 1 calc R U . . .
C21 C 0.5733(8) 0.9611(4) 0.20256(15) 0.0155(11) Uani 1 1 d . . . . .
H21A H 0.714359 0.966302 0.209288 0.042(18) Uiso 1 1 calc R . . . .
H21B H 0.527698 1.037450 0.197035 0.001(11) Uiso 1 1 calc R . . . .
C22 C 0.4697(8) 0.9216(4) 0.24448(15) 0.0148(11) Uani 1 1 d . . . . .
C23 C 0.5484(8) 0.9888(4) 0.28368(16) 0.0175(11) Uani 1 1 d . . . . .
C24 C 0.4025(8) 0.9721(5) 0.32091(17) 0.0233(14) Uani 1 1 d . . . . .
H24A H 0.344084 1.043135 0.330111 0.028 Uiso 1 1 calc R U . . .
H24B H 0.465517 0.936270 0.345964 0.028 Uiso 1 1 calc R U . . .
C25 C 0.2466(8) 0.8947(4) 0.29975(16) 0.0199(11) Uani 1 1 d . . . . .
H25 H 0.116965 0.894642 0.314573 0.019(14) Uiso 1 1 calc R . . . .
C26 C 0.3451(9) 0.7779(4) 0.29610(18) 0.0253(14) Uani 1 1 d . . . . .
H26A H 0.249720 0.720960 0.287044 0.07(2) Uiso 1 1 calc R . . . .
H26B H 0.405314 0.755361 0.323706 0.015(14) Uiso 1 1 calc R . . . .
C27 C 0.5066(8) 0.7982(4) 0.25990(17) 0.0204(13) Uani 1 1 d . . . . .
H27B H 0.639650 0.789820 0.271900 0.009(13) Uiso 1 1 calc R . . . .
H27A H 0.490119 0.745744 0.235726 0.009(13) Uiso 1 1 calc R . . . .
C28 C 0.2401(7) 0.9349(4) 0.25143(17) 0.0157(11) Uani 1 1 d . . . . .
C29 C 0.1121(8) 0.8576(5) 0.22297(18) 0.0245(14) Uani 1 1 d . . . . .
H29A H 0.156405 0.781097 0.226336 0.11(3) Uiso 1 1 calc R . . . .
H29B H -0.024640 0.863415 0.231949 0.09(3) Uiso 1 1 calc R . . . .
H29C H 0.124137 0.879623 0.192740 0.035(17) Uiso 1 1 calc R . . . .
C30 C 0.1685(8) 1.0560(4) 0.2458(2) 0.0255(13) Uani 1 1 d . . . . .
H30A H 0.248406 1.105214 0.263637 0.029(16) Uiso 1 1 calc R . . . .
H30B H 0.180409 1.077680 0.215543 0.039(18) Uiso 1 1 calc R . . . .
H30C H 0.031633 1.061471 0.254752 0.040(17) Uiso 1 1 calc R . . . .
N1 N 0.0299(8) 0.7772(4) 0.11181(14) 0.0162(10) Uani 1 1 d . . . . .
N2 N 0.1933(7) 0.5928(3) 0.06419(13) 0.0164(10) Uani 1 1 d . . . . .
N3 N 0.2327(6) 0.2028(3) 0.05810(13) 0.0144(9) Uani 1 1 d . . . . .
N4 N 0.2139(6) 0.3984(3) 0.06198(12) 0.0144(9) Uani 1 1 d . . . . .
N5 N 0.2034(7) 0.5106(3) -0.00450(13) 0.0153(10) Uani 1 1 d . . . . .
O1 O 0.1891(6) -0.0038(3) -0.07616(12) 0.0234(9) Uani 1 1 d . . . . .
O2 O 0.2141(6) -0.0965(3) -0.01325(12) 0.0258(9) Uani 1 1 d . . . . .
O3 O 0.1777(5) 0.2094(3) -0.07637(11) 0.0183(8) Uani 1 1 d . . . . .
O21 O 0.3567(5) 0.9124(3) 0.13341(11) 0.0221(9) Uani 1 1 d . . . . .
O22 O 0.7135(6) 0.9342(3) 0.12508(12) 0.0277(10) Uani 1 1 d . . . . .
O23 O 0.5815(7) 0.7675(3) 0.16005(12) 0.0328(11) Uani 1 1 d . . . . .
O24 O 0.7029(6) 1.0434(3) 0.28469(12) 0.0260(9) Uani 1 1 d . . . . .
S1 S 0.5532(2) 0.88638(11) 0.15154(4) 0.0174(3) Uani 1 1 d . . . . .

loop_
_atom_site_aniso_label
_atom_site_aniso_U_11
_atom_site_aniso_U_22
_atom_site_aniso_U_33
_atom_site_aniso_U_23
_atom_site_aniso_U_13
_atom_site_aniso_U_12
C1 0.009(3) 0.020(3) 0.016(3) -0.006(2) 0.005(2) -0.001(2)
C2 0.013(3) 0.010(2) 0.021(3) -0.002(2) 0.003(2) 0.002(2)
C3 0.014(3) 0.011(2) 0.021(3) 0.002(2) 0.003(2) -0.002(2)
C4 0.009(3) 0.017(3) 0.017(3) -0.002(2) 0.003(2) -0.001(2)
C5 0.017(3) 0.018(3) 0.013(3) 0.001(2) 0.000(2) 0.001(2)
C6 0.007(2) 0.017(3) 0.014(3) -0.002(2) 0.002(2) 0.000(2)
C7 0.007(2) 0.015(2) 0.013(3) 0.0015(19) 0.001(2) 0.002(2)
C8 0.016(3) 0.019(3) 0.017(3) -0.003(2) 0.002(2) 0.003(2)
C9 0.027(3) 0.012(3) 0.013(2) 0.001(2) -0.006(2) 0.005(2)
C10 0.031(4) 0.073(5) 0.018(3) 0.013(3) 0.003(3) 0.009(4)
C11 0.026(3) 0.011(2) 0.019(3) 0.002(2) 0.003(2) 0.000(3)
C12 0.022(3) 0.013(2) 0.013(3) -0.0004(19) -0.001(2) 0.000(2)
C13 0.030(3) 0.014(3) 0.015(3) -0.003(2) -0.007(2) -0.001(2)
C14 0.026(3) 0.016(3) 0.017(3) -0.001(2) 0.003(2) -0.005(2)
C21 0.016(3) 0.014(3) 0.017(3) -0.008(2) 0.002(2) -0.001(2)
C22 0.015(3) 0.017(3) 0.013(2) 0.0002(19) 0.001(2) -0.002(2)
C23 0.014(3) 0.017(3) 0.022(3) 0.000(2) -0.002(3) 0.005(3)
C24 0.032(4) 0.023(3) 0.015(3) -0.004(2) 0.004(3) -0.006(3)
C25 0.020(3) 0.019(3) 0.020(3) -0.001(2) 0.007(2) -0.008(3)
C26 0.032(4) 0.021(3) 0.023(3) 0.006(2) 0.003(3) 0.003(3)
C27 0.022(3) 0.019(3) 0.020(3) -0.004(2) 0.003(2) 0.006(2)
C28 0.009(3) 0.015(2) 0.023(3) 0.002(2) 0.000(2) -0.002(2)
C29 0.017(3) 0.034(4) 0.022(3) 0.001(2) -0.004(2) -0.005(3)
C30 0.016(3) 0.020(3) 0.041(4) 0.002(3) 0.006(3) 0.005(3)
N1 0.016(2) 0.016(2) 0.017(2) -0.0052(18) -0.001(2) 0.001(2)
N2 0.026(3) 0.009(2) 0.014(2) 0.0016(17) -0.0002(19) 0.003(2)
N3 0.017(2) 0.013(2) 0.013(2) -0.0020(17) 0.0005(19) -0.0002(19)
N4 0.020(2) 0.0091(19) 0.015(2) -0.0007(17) 0.0012(18) 0.0016(19)
N5 0.018(2) 0.013(2) 0.015(2) -0.0006(17) 0.001(2) 0.001(2)
O1 0.032(2) 0.019(2) 0.019(2) -0.0057(16) -0.0003(18) 0.005(2)
O2 0.037(2) 0.0134(18) 0.027(2) -0.0020(16) 0.0070(19) 0.0009(19)
O3 0.022(2) 0.0189(18) 0.0139(19) -0.0020(15) 0.0005(16) 0.0006(18)
O21 0.016(2) 0.027(2) 0.023(2) -0.0042(16) -0.0047(16) -0.0011(17)
O22 0.020(2) 0.045(3) 0.018(2) -0.0041(17) 0.0081(17) -0.0055(19)
O23 0.056(3) 0.022(2) 0.020(2) -0.0021(16) 0.001(2) 0.013(2)
O24 0.018(2) 0.036(2) 0.024(2) -0.0079(17) 0.0013(18) -0.006(2)
S1 0.0177(7) 0.0193(6) 0.0153(6) -0.0034(6) 0.0012(6) 0.0007(6)

loop_
_atom_type_symbol
_atom_type_description
_atom_type_scat_dispersion_real
_atom_type_scat_dispersion_imag
_atom_type_scat_source
C C 0.0033 0.0016 'International Tables Vol C Tables 4.2.6.8 and 6.1.1.4'
H H 0.0000 0.0000 'International Tables Vol C Tables 4.2.6.8 and 6.1.1.4'
N N 0.0061 0.0033 'International Tables Vol C Tables 4.2.6.8 and 6.1.1.4'
O O 0.0106 0.0060 'International Tables Vol C Tables 4.2.6.8 and 6.1.1.4'
S S 0.1246 0.1234 'International Tables Vol C Tables 4.2.6.8 and 6.1.1.4'

loop_
_geom_angle_atom_site_label_1
_geom_angle_atom_site_label_2
_geom_angle_atom_site_label_3
_geom_angle
_geom_angle_site_symmetry_1
_geom_angle_site_symmetry_3
_geom_angle_publ_flag
O3 C1 C2 123.0(4) . . ?
O3 C1 C6 121.9(5) . . ?
C2 C1 C6 115.2(4) . . ?
C3 C2 C1 120.4(5) . . ?
C3 C2 C8 118.6(5) . . ?
C1 C2 C8 121.1(4) . . ?
N3 C3 C2 124.3(5) . . ?
N2 C4 N4 118.1(4) . . ?
N2 C4 N5 116.2(4) . . ?
N4 C4 N5 125.7(4) . . ?
N5 C5 C6 123.6(4) . . ?
C5 C6 C7 114.8(4) . . ?
C5 C6 C1 123.5(4) . . ?
C7 C6 C1 121.7(5) . . ?
N4 C7 N3 117.1(4) . . ?
N4 C7 C6 123.8(4) . . ?
N3 C7 C6 119.1(4) . . ?
O2 C8 O1 121.6(5) . . ?
O2 C8 C2 123.3(5) . . ?
O1 C8 C2 115.2(4) . . ?
N3 C9 C10 112.1(4) . . ?
N2 C11 C12 109.6(4) . . ?
N1 C12 C11 110.9(4) . . ?
N2 C13 C14 110.4(4) . . ?
N1 C14 C13 109.9(4) . . ?
C22 C21 S1 122.5(3) . . ?
C21 C22 C23 109.6(4) . . ?
C21 C22 C27 117.9(4) . . ?
C23 C22 C27 101.5(4) . . ?
C21 C22 C28 122.1(4) . . ?
C23 C22 C28 100.5(4) . . ?
C27 C22 C28 102.2(4) . . ?
O24 C23 C24 126.9(5) . . ?
O24 C23 C22 126.0(5) . . ?
C24 C23 C22 107.1(4) . . ?
C23 C24 C25 101.8(4) . . ?
C24 C25 C26 106.1(5) . . ?
C24 C25 C28 103.6(4) . . ?
C26 C25 C28 102.8(4) . . ?
C25 C26 C27 102.1(4) . . ?
C22 C27 C26 104.3(4) . . ?
C30 C28 C29 109.0(4) . . ?
C30 C28 C25 113.9(4) . . ?
C29 C28 C25 111.7(4) . . ?
C30 C28 C22 113.0(4) . . ?
C29 C28 C22 114.7(4) . . ?
C25 C28 C22 94.0(4) . . ?
C12 N1 C14 110.3(4) . . ?
C4 N2 C13 122.6(4) . . ?
C4 N2 C11 122.9(4) . . ?
C13 N2 C11 114.2(4) . . ?
C3 N3 C7 119.2(4) . . ?
C3 N3 C9 120.0(4) . . ?
C7 N3 C9 120.7(4) . . ?
C7 N4 C4 115.5(4) . . ?
C5 N5 C4 116.4(4) . . ?
O23 S1 O22 112.4(2) . . ?
O23 S1 O21 113.1(3) . . ?
O22 S1 O21 112.0(2) . . ?
O23 S1 C21 108.5(2) . . ?
O22 S1 C21 103.3(2) . . ?
O21 S1 C21 106.9(2) . . ?

loop_
_geom_bond_atom_site_label_1
_geom_bond_atom_site_label_2
_geom_bond_distance
_geom_bond_site_symmetry_2
_geom_bond_publ_flag
C1 O3 1.259(6) . ?
C1 C2 1.435(7) . ?
C1 C6 1.446(7) . ?
C2 C3 1.365(6) . ?
C2 C8 1.494(7) . ?
C3 N3 1.345(6) . ?
C4 N2 1.345(6) . ?
C4 N4 1.349(6) . ?
C4 N5 1.373(6) . ?
C5 N5 1.307(6) . ?
C5 C6 1.402(6) . ?
C6 C7 1.410(7) . ?
C7 N4 1.327(6) . ?
C7 N3 1.399(6) . ?
C8 O2 1.214(6) . ?
C8 O1 1.322(6) . ?
C9 N3 1.481(6) . ?
C9 C10 1.500(8) . ?
C11 N2 1.460(6) . ?
C11 C12 1.511(7) . ?
C12 N1 1.491(6) . ?
C13 N2 1.456(6) . ?
C13 C14 1.515(7) . ?
C14 N1 1.502(6) . ?
C21 C22 1.527(7) . ?
C21 S1 1.793(5) . ?
C22 C23 1.529(7) . ?
C22 C27 1.557(6) . ?
C22 C28 1.563(7) . ?
C23 O24 1.223(6) . ?
C23 C24 1.510(7) . ?
C24 C25 1.533(7) . ?
C25 C26 1.539(7) . ?
C25 C28 1.547(7) . ?
C26 C27 1.564(7) . ?
C28 C30 1.524(7) . ?
C28 C29 1.526(7) . ?
O21 S1 1.462(4) . ?
O22 S1 1.458(4) . ?
O23 S1 1.446(4) . ?
